data_4121103
loop_
_publ_author_name
'Yun Ma'
'Craig E. Stivala'
'Ashley M. Wright'
'Trevor Hayton'
'Jun Liang'
'Ivan Keresztes'
'Emil Lobkovsky'
'David B. Collum'
'Armen Zakarian'

_publ_section_title
;
 Enediolate-Dilithium Amide Mixed Aggregates in the Enantioselective
 Alkylation of Arylacetic Acids: Structural Studies and a Stereochemical
 Model
;
_journal_name_full 'Journal of the American Chemical Society'
_journal_page_first 16853
_journal_page_last 16864
_journal_paper_doi 10.1021/ja403076u
_journal_volume 135
_journal_year 2013
_chemical_absolute_configuration unk
_chemical_formula_moiety 'C90 H128 Li8 N8 O8'
_chemical_formula_sum 'C90 H128 Li8 N8 O8'
_chemical_formula_weight 1505.52
_chemical_name_systematic
; 
 ? 
;
_space_group_IT_number 19
_symmetry_cell_setting orthorhombic
_symmetry_space_group_name_Hall 'P 2ac 2ab'
_symmetry_space_group_name_H-M 'P 21 21 21'
_atom_sites_solution_hydrogens geom
_atom_sites_solution_primary direct
_atom_sites_solution_secondary difmap
_audit_creation_method SHELXL-97
_cell_angle_alpha 90.00
_cell_angle_beta 90.00
_cell_angle_gamma 90.00
_cell_formula_units_Z 4
_cell_length_a 21.1765(15)
_cell_length_b 23.7194(17)
_cell_length_c 24.744(2)
_cell_measurement_temperature 100(2)
_cell_volume 12428.8(16)
_computing_structure_refinement 'SHELXL-97 (Sheldrick, 1997)'
_computing_structure_solution 'SHELXS-97 (Sheldrick, 1990)'
_diffrn_ambient_temperature 100(2)
_diffrn_measured_fraction_theta_full 0.961
_diffrn_measured_fraction_theta_max 0.961
_diffrn_radiation_monochromator graphite
_diffrn_radiation_source 'fine-focus sealed tube'
_diffrn_radiation_type MoK\a
_diffrn_radiation_wavelength 0.71073
_diffrn_reflns_av_R_equivalents 0.0625
_diffrn_reflns_av_sigmaI/netI 0.1045
_diffrn_reflns_limit_h_max 17
_diffrn_reflns_limit_h_min -24
_diffrn_reflns_limit_k_max 20
_diffrn_reflns_limit_k_min -26
_diffrn_reflns_limit_l_max 28
_diffrn_reflns_limit_l_min -20
_diffrn_reflns_number 28869
_diffrn_reflns_theta_full 23.82
_diffrn_reflns_theta_max 23.82
_diffrn_reflns_theta_min 1.53
_exptl_absorpt_coefficient_mu 0.050
_exptl_absorpt_correction_T_max 0.9950
_exptl_absorpt_correction_T_min 0.9926
_exptl_absorpt_correction_type multi-scan
_exptl_absorpt_process_details SADABS
_exptl_crystal_colour colorless
_exptl_crystal_density_diffrn 0.805
_exptl_crystal_description block
_exptl_crystal_F_000 3248
_exptl_crystal_size_max 0.15
_exptl_crystal_size_mid 0.15
_exptl_crystal_size_min 0.10
_platon_squeeze_details
;
;
_refine_diff_density_max 0.199
_refine_diff_density_min -0.180
_refine_diff_density_rms 0.047
_refine_ls_abs_structure_details 'Flack H D (1983), Acta Cryst. A39, 876-881'
_refine_ls_abs_structure_Flack 1(10)
_refine_ls_extinction_method none
_refine_ls_goodness_of_fit_ref 0.893
_refine_ls_hydrogen_treatment riding
_refine_ls_matrix_type full
_refine_ls_number_parameters 1138
_refine_ls_number_reflns 9929
_refine_ls_number_restraints 291
_refine_ls_restrained_S_all 0.889
_refine_ls_R_factor_all 0.1206
_refine_ls_R_factor_gt 0.0689
_refine_ls_shift/su_max 0.080
_refine_ls_shift/su_mean 0.003
_refine_ls_structure_factor_coef Fsqd
_refine_ls_weighting_details 'calc w=1/[\s^2^(Fo^2^)+(0.1089P)^2^+0.0000P] where P=(Fo^2^+2Fc^2^)/3'
_refine_ls_weighting_scheme calc
_refine_ls_wR_factor_gt 0.1657
_refine_ls_wR_factor_ref 0.1836
_reflns_number_gt 4947
_reflns_number_total 9929
_reflns_threshold_expression >2sigma(I)
_cod_data_source_file ja403076u_si_002.cif
_cod_data_source_block 01
_cod_original_cell_volume 12428.9(16)
_cod_database_code 4121103

loop_
_symmetry_equiv_pos_as_xyz
'x, y, z'
'x+1/2, -y+1/2, -z'
'-x, y+1/2, -z+1/2'
'-x+1/2, -y, z+1/2'

loop_
_atom_site_label
_atom_site_type_symbol
_atom_site_fract_x
_atom_site_fract_y
_atom_site_fract_z
_atom_site_U_iso_or_equiv
_atom_site_adp_type
_atom_site_occupancy
_atom_site_symmetry_multiplicity
_atom_site_calc_flag
_atom_site_refinement_flags
_atom_site_disorder_assembly
_atom_site_disorder_group
Li1A Li 0.6161(5) 0.5959(5) 0.2822(5) 0.070(3) Uani 1 1 d . A .
Li1 Li 0.3794(5) 0.7844(4) 0.1251(4) 0.060(3) Uani 1 1 d . B .
Li2A Li 0.6657(4) 0.5908(4) 0.1943(4) 0.053(3) Uani 1 1 d . A .
Li2 Li 0.4740(5) 0.8068(4) 0.0686(4) 0.052(3) Uani 1 1 d . B .
Li3 Li 0.6206(6) 0.8044(5) 0.1681(5) 0.078(4) Uani 1 1 d . . .
Li3A Li 0.5294(5) 0.5909(4) 0.0812(4) 0.060(3) Uani 1 1 d . . .
Li4 Li 0.5301(4) 0.7477(4) 0.1366(4) 0.048(2) Uani 1 1 d . . .
Li4A Li 0.5762(4) 0.6456(4) 0.1574(4) 0.050(3) Uani 1 1 d . . .
O1 O 0.61814(18) 0.65172(16) 0.22543(16) 0.0545(11) Uani 1 1 d . A .
O2 O 0.58792(17) 0.73492(15) 0.19256(17) 0.0512(10) Uani 1 1 d . A .
O3 O 0.50313(18) 0.65831(15) 0.11776(15) 0.0477(10) Uani 1 1 d . B .
O4 O 0.45002(17) 0.73845(16) 0.10577(16) 0.0493(10) Uani 1 1 d . B .
O6 O 0.36880(19) 0.78201(18) 0.20379(17) 0.0627(12) Uani 1 1 d . . .
O7 O 0.49046(19) 0.54734(17) 0.02423(17) 0.0613(12) Uani 1 1 d . . .
N1A N 0.6872(3) 0.5877(2) 0.3455(2) 0.0681(16) Uani 1 1 d . . .
N1 N 0.2916(2) 0.7953(2) 0.0809(2) 0.0552(14) Uani 1 1 d . . .
N2A N 0.6557(2) 0.53014(19) 0.2456(2) 0.0522(13) Uani 1 1 d . . .
N2 N 0.4081(2) 0.85935(19) 0.0952(2) 0.0563(14) Uani 1 1 d . . .
N3A N 0.6155(2) 0.57662(18) 0.1229(2) 0.0511(13) Uani 1 1 d . A .
N3 N 0.5603(2) 0.82436(18) 0.10511(19) 0.0468(12) Uani 1 1 d . B .
N4A N 0.7399(2) 0.6298(2) 0.1455(2) 0.0540(13) Uani 1 1 d . . .
N4 N 0.5203(2) 0.78342(18) -0.00418(19) 0.0461(12) Uani 1 1 d . . .
C1 C 0.7009(3) 0.5057(3) 0.2826(3) 0.0568(17) Uani 1 1 d . B .
H1A H 0.6769 0.4814 0.3084 0.068 Uiso 1 1 calc R . .
C2 C 0.7311(3) 0.5518(3) 0.3148(3) 0.068(2) Uani 1 1 d . B .
H2A H 0.7614 0.5346 0.3404 0.081 Uiso 1 1 calc R . .
H2B H 0.7555 0.5761 0.2898 0.081 Uiso 1 1 calc R . .
C3 C 0.6586(4) 0.5531(3) 0.3871(3) 0.080(2) Uani 1 1 d . B .
H3A H 0.6922 0.5357 0.4094 0.096 Uiso 1 1 calc R . .
H3B H 0.6341 0.5224 0.3700 0.096 Uiso 1 1 calc R . .
C4 C 0.6162(5) 0.5869(5) 0.4225(4) 0.120(3) Uani 1 1 d . . .
H4A H 0.5976 0.5620 0.4504 0.144 Uiso 1 1 calc R B .
H4B H 0.5813 0.6025 0.4005 0.144 Uiso 1 1 calc R . .
C5 C 0.6524(5) 0.6362(5) 0.4506(4) 0.122(3) Uani 1 1 d . B .
H5A H 0.6223 0.6610 0.4699 0.146 Uiso 1 1 calc R . .
H5B H 0.6829 0.6210 0.4772 0.146 Uiso 1 1 calc R . .
C6 C 0.6863(5) 0.6688(4) 0.4081(4) 0.114(3) Uani 1 1 d . . .
H6A H 0.7144 0.6967 0.4258 0.137 Uiso 1 1 calc R B .
H6B H 0.6551 0.6899 0.3863 0.137 Uiso 1 1 calc R . .
C7 C 0.7246(4) 0.6327(3) 0.3718(3) 0.087(2) Uani 1 1 d . B .
H7A H 0.7440 0.6566 0.3435 0.105 Uiso 1 1 calc R . .
H7B H 0.7592 0.6153 0.3929 0.105 Uiso 1 1 calc R . .
C8 C 0.7527(3) 0.4693(3) 0.2574(3) 0.0627(18) Uani 1 1 d . . .
C9 C 0.7612(3) 0.4664(3) 0.2057(4) 0.069(2) Uani 1 1 d . B .
H9A H 0.7336 0.4871 0.1828 0.083 Uiso 1 1 calc R . .
C10 C 0.8084(4) 0.4348(3) 0.1823(4) 0.096(3) Uani 1 1 d . . .
H10A H 0.8139 0.4338 0.1442 0.115 Uiso 1 1 calc R B .
C11 C 0.8478(4) 0.4042(4) 0.2169(5) 0.104(3) Uani 1 1 d . B .
H11A H 0.8804 0.3809 0.2029 0.125 Uiso 1 1 calc R . .
C12 C 0.8381(4) 0.4084(3) 0.2714(5) 0.097(3) Uani 1 1 d . . .
H12A H 0.8653 0.3887 0.2954 0.117 Uiso 1 1 calc R B .
C13 C 0.7909(3) 0.4400(3) 0.2921(3) 0.072(2) Uani 1 1 d . B .
H13A H 0.7843 0.4418 0.3301 0.086 Uiso 1 1 calc R . .
C14 C 0.3553(3) 0.8847(3) 0.0674(3) 0.0628(19) Uani 1 1 d . B .
H14A H 0.3285 0.9039 0.0952 0.075 Uiso 1 1 calc R . .
C15 C 0.3148(3) 0.8379(3) 0.0413(3) 0.0570(17) Uani 1 1 d . B .
H15A H 0.2780 0.8554 0.0231 0.068 Uiso 1 1 calc R . .
H15B H 0.3402 0.8185 0.0134 0.068 Uiso 1 1 calc R . .
C16 C 0.2487(3) 0.8231(3) 0.1199(3) 0.0608(18) Uani 1 1 d . B .
H16A H 0.2150 0.8433 0.1001 0.073 Uiso 1 1 calc R . .
H16B H 0.2725 0.8510 0.1415 0.073 Uiso 1 1 calc R . .
C17 C 0.2197(3) 0.7800(3) 0.1567(3) 0.0674(19) Uani 1 1 d . . .
H17A H 0.1909 0.7991 0.1823 0.081 Uiso 1 1 calc R B .
H17B H 0.2535 0.7615 0.1779 0.081 Uiso 1 1 calc R . .
C18 C 0.1831(3) 0.7353(3) 0.1256(3) 0.071(2) Uani 1 1 d . B .
H18A H 0.1661 0.7068 0.1510 0.086 Uiso 1 1 calc R . .
H18B H 0.1472 0.7529 0.1064 0.086 Uiso 1 1 calc R . .
C19 C 0.2267(3) 0.7071(3) 0.0853(3) 0.0584(17) Uani 1 1 d . . .
H19A H 0.2025 0.6804 0.0626 0.070 Uiso 1 1 calc R B .
H19B H 0.2599 0.6858 0.1047 0.070 Uiso 1 1 calc R . .
C20 C 0.2573(3) 0.7526(2) 0.0495(3) 0.0553(17) Uani 1 1 d . B .
H20A H 0.2869 0.7342 0.0240 0.066 Uiso 1 1 calc R . .
H20B H 0.2240 0.7713 0.0279 0.066 Uiso 1 1 calc R . .
C21 C 0.3716(3) 0.9284(3) 0.0241(3) 0.0547(16) Uani 1 1 d . . .
C22 C 0.4311(4) 0.9367(3) 0.0074(3) 0.0678(19) Uani 1 1 d . B .
H22A H 0.4643 0.9154 0.0232 0.081 Uiso 1 1 calc R . .
C23 C 0.4454(4) 0.9759(3) -0.0328(3) 0.082(2) Uani 1 1 d . . .
H23A H 0.4877 0.9803 -0.0450 0.098 Uiso 1 1 calc R B .
C24 C 0.3984(5) 1.0077(3) -0.0546(3) 0.090(3) Uani 1 1 d . B .
H24A H 0.4075 1.0346 -0.0819 0.108 Uiso 1 1 calc R . .
C25 C 0.3368(4) 1.0005(3) -0.0362(3) 0.078(2) Uani 1 1 d . . .
H25A H 0.3039 1.0230 -0.0509 0.093 Uiso 1 1 calc R B .
C26 C 0.3231(3) 0.9613(3) 0.0030(3) 0.0624(18) Uani 1 1 d . B .
H26A H 0.2810 0.9568 0.0155 0.075 Uiso 1 1 calc R . .
C27 C 0.6682(3) 0.5769(2) 0.0845(3) 0.0534(16) Uani 1 1 d . . .
H27A H 0.6972 0.5452 0.0941 0.064 Uiso 1 1 calc R B .
C28 C 0.7038(3) 0.6329(2) 0.0937(3) 0.0567(17) Uani 1 1 d . B .
H28A H 0.7332 0.6398 0.0633 0.068 Uiso 1 1 calc R . .
H28B H 0.6733 0.6645 0.0952 0.068 Uiso 1 1 calc R . .
C29 C 0.8004(3) 0.6010(2) 0.1362(3) 0.0531(16) Uani 1 1 d . B .
H29A H 0.7922 0.5630 0.1213 0.064 Uiso 1 1 calc R . .
H29B H 0.8252 0.6224 0.1092 0.064 Uiso 1 1 calc R . .
C30 C 0.8375(3) 0.5956(3) 0.1860(3) 0.0649(18) Uani 1 1 d . . .
H30A H 0.8780 0.5764 0.1780 0.078 Uiso 1 1 calc R B .
H30B H 0.8140 0.5723 0.2125 0.078 Uiso 1 1 calc R . .
C31 C 0.8508(3) 0.6550(3) 0.2106(3) 0.073(2) Uani 1 1 d . B .
H31A H 0.8716 0.6509 0.2462 0.088 Uiso 1 1 calc R . .
H31B H 0.8795 0.6764 0.1865 0.088 Uiso 1 1 calc R . .
C32 C 0.7888(3) 0.6867(3) 0.2171(3) 0.0649(19) Uani 1 1 d . . .
H32A H 0.7976 0.7258 0.2289 0.078 Uiso 1 1 calc R B .
H32B H 0.7630 0.6682 0.2454 0.078 Uiso 1 1 calc R . .
C33 C 0.7520(3) 0.6879(3) 0.1642(3) 0.0573(17) Uani 1 1 d . B .
H33A H 0.7114 0.7078 0.1697 0.069 Uiso 1 1 calc R . .
H33B H 0.7765 0.7086 0.1365 0.069 Uiso 1 1 calc R . .
C34 C 0.6491(3) 0.5699(3) 0.0272(3) 0.0516(16) Uani 1 1 d . B .
C35 C 0.6266(3) 0.6132(3) -0.0052(3) 0.0545(17) Uani 1 1 d . . .
H35A H 0.6235 0.6501 0.0095 0.065 Uiso 1 1 calc R B .
C36 C 0.6088(3) 0.6046(3) -0.0577(3) 0.0659(19) Uani 1 1 d . B .
H36A H 0.5915 0.6347 -0.0782 0.079 Uiso 1 1 calc R . .
C37 C 0.6161(3) 0.5515(3) -0.0808(3) 0.0653(19) Uani 1 1 d . . .
H37A H 0.6058 0.5455 -0.1178 0.078 Uiso 1 1 calc R B .
C38 C 0.6384(3) 0.5078(3) -0.0495(3) 0.074(2) Uani 1 1 d . B .
H38A H 0.6419 0.4712 -0.0649 0.089 Uiso 1 1 calc R . .
C39 C 0.6558(3) 0.5159(3) 0.0042(3) 0.0660(19) Uani 1 1 d . . .
H39A H 0.6719 0.4855 0.0251 0.079 Uiso 1 1 calc R B .
C40 C 0.6000(3) 0.7035(3) 0.2357(3) 0.0478(15) Uani 1 1 d . . .
C41 C 0.5856(6) 0.7176(5) 0.2873(6) 0.045(4) Uani 0.602(10) 1 d PD A 1
H41A H 0.5946 0.6892 0.3132 0.054 Uiso 0.602(10) 1 calc PR A 1
C42 C 0.5590(5) 0.7680(5) 0.3095(4) 0.045(3) Uani 0.602(10) 1 d PD A 1
C43 C 0.5460(8) 0.8179(7) 0.2830(5) 0.045(5) Uani 0.602(10) 1 d PD A 1
H43A H 0.5573 0.8211 0.2460 0.054 Uiso 0.602(10) 1 calc PR A 1
C44 C 0.5175(10) 0.8629(8) 0.3078(7) 0.062(6) Uani 0.602(10) 1 d PD A 1
H44A H 0.5082 0.8958 0.2873 0.074 Uiso 0.602(10) 1 calc PR A 1
C45 C 0.5021(7) 0.8612(5) 0.3624(6) 0.065(4) Uani 0.602(10) 1 d PD A 1
H45A H 0.4812 0.8918 0.3794 0.078 Uiso 0.602(10) 1 calc PR A 1
C46 C 0.5179(7) 0.8141(6) 0.3903(5) 0.090(5) Uani 0.602(10) 1 d PD A 1
H46A H 0.5096 0.8121 0.4279 0.108 Uiso 0.602(10) 1 calc PR A 1
C47 C 0.5472(5) 0.7674(4) 0.3635(5) 0.067(4) Uani 0.602(10) 1 d PD A 1
H47A H 0.5586 0.7351 0.3840 0.081 Uiso 0.602(10) 1 calc PR A 1
C41' C 0.6148(10) 0.7294(8) 0.2842(10) 0.058(6) Uani 0.398(10) 1 d PDU A 2
H41B H 0.6461 0.7115 0.3056 0.069 Uiso 0.398(10) 1 calc PR A 2
C42' C 0.5881(8) 0.7803(7) 0.3059(7) 0.064(6) Uani 0.398(10) 1 d PDU A 2
C43' C 0.5384(15) 0.8111(12) 0.2834(10) 0.085(11) Uani 0.398(10) 1 d PDU A 2
H43B H 0.5202 0.7991 0.2502 0.102 Uiso 0.398(10) 1 calc PR A 2
C44' C 0.516(2) 0.8584(15) 0.3087(11) 0.087(12) Uani 0.398(10) 1 d PDU A 2
H44B H 0.4826 0.8791 0.2920 0.104 Uiso 0.398(10) 1 calc PR A 2
C45' C 0.5391(12) 0.8771(9) 0.3579(10) 0.097(8) Uani 0.398(10) 1 d PDU A 2
H45B H 0.5195 0.9071 0.3769 0.116 Uiso 0.398(10) 1 calc PR A 2
C46' C 0.5915(11) 0.8506(8) 0.3782(7) 0.104(7) Uani 0.398(10) 1 d PDU A 2
H46B H 0.6128 0.8650 0.4090 0.124 Uiso 0.398(10) 1 calc PR A 2
C47' C 0.6131(9) 0.8011(7) 0.3520(8) 0.087(6) Uani 0.398(10) 1 d PDU A 2
H47B H 0.6474 0.7814 0.3678 0.104 Uiso 0.398(10) 1 calc PR A 2
C48 C 0.4502(3) 0.6828(3) 0.1087(2) 0.0526(16) Uani 1 1 d . . .
C49 C 0.3933(3) 0.6547(2) 0.0968(2) 0.0520(16) Uani 1 1 d . B .
H49A H 0.3606 0.6769 0.0813 0.062 Uiso 1 1 calc R . .
C50 C 0.3792(3) 0.5957(3) 0.1055(3) 0.0557(17) Uani 1 1 d . . .
C51 C 0.3258(3) 0.5741(3) 0.0794(3) 0.077(2) Uani 1 1 d . B .
H51A H 0.3015 0.5984 0.0571 0.093 Uiso 1 1 calc R . .
C52 C 0.3070(4) 0.5173(3) 0.0852(4) 0.089(2) Uani 1 1 d . . .
H52A H 0.2712 0.5029 0.0666 0.107 Uiso 1 1 calc R B .
C53 C 0.3419(4) 0.4839(4) 0.1183(4) 0.106(3) Uani 1 1 d . B .
H53A H 0.3296 0.4457 0.1232 0.127 Uiso 1 1 calc R . .
C54 C 0.3945(4) 0.5036(3) 0.1449(4) 0.093(3) Uani 1 1 d . . .
H54A H 0.4182 0.4795 0.1680 0.111 Uiso 1 1 calc R B .
C55 C 0.4121(3) 0.5593(3) 0.1373(3) 0.071(2) Uani 1 1 d . B .
H55A H 0.4489 0.5727 0.1551 0.085 Uiso 1 1 calc R . .
O5 O 0.52662(19) 0.58824(18) 0.30581(19) 0.0719(13) Uani 1 1 d D . .
C56 C 0.4990(4) 0.5392(3) 0.3293(4) 0.100(3) Uani 1 1 d D B .
H56A H 0.4917 0.5449 0.3685 0.120 Uiso 1 1 calc R . .
H56B H 0.5270 0.5061 0.3245 0.120 Uiso 1 1 calc R . .
C57 C 0.4400(4) 0.5307(4) 0.3015(5) 0.121(3) Uani 1 1 d D . .
H57A H 0.4096 0.5095 0.3241 0.145 Uiso 1 1 calc R B .
H57B H 0.4463 0.5104 0.2669 0.145 Uiso 1 1 calc R . .
C58 C 0.4183(4) 0.5900(4) 0.2922(4) 0.117(3) Uani 1 1 d D B .
H58A H 0.3930 0.5926 0.2586 0.141 Uiso 1 1 calc R . .
H58B H 0.3923 0.6034 0.3228 0.141 Uiso 1 1 calc R . .
C59 C 0.4771(3) 0.6237(3) 0.2874(3) 0.084(2) Uani 1 1 d D B .
H59A H 0.4844 0.6351 0.2494 0.101 Uiso 1 1 calc R . .
H59B H 0.4744 0.6581 0.3100 0.101 Uiso 1 1 calc R . .
C60 C 0.5841(3) 0.7836(2) 0.0186(2) 0.0504(16) Uani 1 1 d . B .
H60A H 0.6154 0.7844 -0.0112 0.061 Uiso 1 1 calc R . .
H60B H 0.5908 0.7485 0.0394 0.061 Uiso 1 1 calc R . .
C61 C 0.5947(3) 0.8332(2) 0.0547(2) 0.0489(16) Uani 1 1 d . . .
H61A H 0.5747 0.8664 0.0365 0.059 Uiso 1 1 calc R B .
C62 C 0.5014(3) 0.7259(2) -0.0198(2) 0.0488(15) Uani 1 1 d . B .
H62A H 0.5040 0.7008 0.0121 0.059 Uiso 1 1 calc R . .
H62B H 0.5309 0.7114 -0.0476 0.059 Uiso 1 1 calc R . .
C63 C 0.4351(3) 0.7252(2) -0.0419(3) 0.0565(17) Uani 1 1 d . . .
H63A H 0.4242 0.6863 -0.0532 0.068 Uiso 1 1 calc R B .
H63B H 0.4053 0.7366 -0.0131 0.068 Uiso 1 1 calc R . .
C64 C 0.4286(3) 0.7642(3) -0.0892(3) 0.070(2) Uani 1 1 d . B .
H64A H 0.3837 0.7669 -0.1000 0.084 Uiso 1 1 calc R . .
H64B H 0.4528 0.7493 -0.1203 0.084 Uiso 1 1 calc R . .
C65 C 0.4533(3) 0.8227(2) -0.0739(3) 0.0565(17) Uani 1 1 d . . .
H65A H 0.4535 0.8471 -0.1064 0.068 Uiso 1 1 calc R B .
H65B H 0.4246 0.8399 -0.0470 0.068 Uiso 1 1 calc R . .
C66 C 0.5180(3) 0.8202(2) -0.0511(2) 0.0528(16) Uani 1 1 d . B .
H66A H 0.5476 0.8061 -0.0790 0.063 Uiso 1 1 calc R . .
H66B H 0.5316 0.8586 -0.0405 0.063 Uiso 1 1 calc R . .
C67 C 0.6639(3) 0.8472(3) 0.0615(2) 0.0493(16) Uani 1 1 d . B .
C68 C 0.6844(4) 0.9022(3) 0.0501(3) 0.079(2) Uani 1 1 d . . .
H68A H 0.6554 0.9299 0.0376 0.095 Uiso 1 1 calc R B .
C69 C 0.7484(4) 0.9156(3) 0.0575(3) 0.091(2) Uani 1 1 d . B .
H69A H 0.7623 0.9530 0.0504 0.109 Uiso 1 1 calc R . .
C70 C 0.7907(3) 0.8768(3) 0.0742(3) 0.075(2) Uani 1 1 d . . .
H70A H 0.8339 0.8863 0.0786 0.090 Uiso 1 1 calc R B .
C71 C 0.7692(3) 0.8227(3) 0.0849(3) 0.0677(19) Uani 1 1 d . B .
H71A H 0.7978 0.7945 0.0968 0.081 Uiso 1 1 calc R . .
C72 C 0.7064(3) 0.8099(3) 0.0782(3) 0.0555(17) Uani 1 1 d . . .
H72A H 0.6928 0.7726 0.0859 0.067 Uiso 1 1 calc R B .
C73 C 0.3965(4) 0.7370(3) 0.2336(3) 0.077(2) Uani 1 1 d . B .
H73A H 0.4431 0.7377 0.2302 0.093 Uiso 1 1 calc R . .
H73B H 0.3808 0.7001 0.2204 0.093 Uiso 1 1 calc R . .
C74 C 0.3769(5) 0.7465(4) 0.2913(4) 0.110(3) Uani 1 1 d . . .
H74A H 0.4142 0.7522 0.3147 0.132 Uiso 1 1 calc R B .
H74B H 0.3523 0.7140 0.3051 0.132 Uiso 1 1 calc R . .
C75 C 0.3364(5) 0.7993(4) 0.2895(4) 0.118(3) Uani 1 1 d . B .
H75A H 0.2910 0.7894 0.2905 0.142 Uiso 1 1 calc R . .
H75B H 0.3460 0.8240 0.3207 0.142 Uiso 1 1 calc R . .
C76 C 0.3524(4) 0.8274(3) 0.2386(3) 0.076(2) Uani 1 1 d . B .
H76A H 0.3158 0.8486 0.2242 0.091 Uiso 1 1 calc R . .
H76B H 0.3883 0.8536 0.2434 0.091 Uiso 1 1 calc R . .
C77 C 0.4528(3) 0.5739(3) -0.0179(3) 0.0611(17) Uani 1 1 d U . .
H77A H 0.4800 0.5966 -0.0421 0.073 Uiso 1 1 calc R . .
H77B H 0.4203 0.5987 -0.0019 0.073 Uiso 1 1 calc R . .
C78 C 0.4232(4) 0.5272(3) -0.0480(4) 0.109(3) Uani 1 1 d U . .
H78A H 0.3769 0.5279 -0.0424 0.131 Uiso 1 1 calc R . .
H78B H 0.4316 0.5315 -0.0871 0.131 Uiso 1 1 calc R . .
C79 C 0.4483(6) 0.4755(4) -0.0293(4) 0.139(4) Uani 1 1 d U . .
H79A H 0.4763 0.4589 -0.0572 0.167 Uiso 1 1 calc R . .
H79B H 0.4137 0.4485 -0.0220 0.167 Uiso 1 1 calc R . .
C80 C 0.4847(4) 0.4864(3) 0.0210(3) 0.075(2) Uani 1 1 d U . .
H80A H 0.4620 0.4715 0.0529 0.090 Uiso 1 1 calc R . .
H80B H 0.5269 0.4685 0.0191 0.090 Uiso 1 1 calc R . .
O8 O 0.6786(12) 0.8483(8) 0.2087(9) 0.071(5) Uani 0.529(13) 1 d PDU B 1
C81 C 0.7217(11) 0.8179(7) 0.2396(11) 0.115(7) Uani 0.529(13) 1 d PDU B 1
H81A H 0.7490 0.7950 0.2156 0.138 Uiso 0.529(13) 1 calc PR B 1
H81B H 0.6988 0.7919 0.2640 0.138 Uiso 0.529(13) 1 calc PR B 1
C82 C 0.7596(10) 0.8550(8) 0.2706(10) 0.151(7) Uani 0.529(13) 1 d PDU B 1
H82A H 0.8043 0.8428 0.2705 0.181 Uiso 0.529(13) 1 calc PR B 1
H82B H 0.7444 0.8571 0.3084 0.181 Uiso 0.529(13) 1 calc PR B 1
C83 C 0.7523(12) 0.9098(8) 0.2432(11) 0.168(8) Uani 0.529(13) 1 d PDU B 1
H83A H 0.7871 0.9162 0.2172 0.202 Uiso 0.529(13) 1 calc PR B 1
H83B H 0.7518 0.9410 0.2697 0.202 Uiso 0.529(13) 1 calc PR B 1
C84 C 0.6911(11) 0.9058(8) 0.2148(10) 0.116(7) Uani 0.529(13) 1 d PDU B 1
H84A H 0.6574 0.9242 0.2362 0.139 Uiso 0.529(13) 1 calc PR B 1
H84B H 0.6936 0.9244 0.1791 0.139 Uiso 0.529(13) 1 calc PR B 1
O8' O 0.6896(13) 0.8367(8) 0.2087(10) 0.065(5) Uani 0.471(13) 1 d PDU B 2
C81' C 0.7033(9) 0.8227(7) 0.2632(7) 0.078(5) Uani 0.471(13) 1 d PDU B 2
H81C H 0.7455 0.8050 0.2658 0.093 Uiso 0.471(13) 1 calc PR B 2
H81D H 0.6715 0.7959 0.2773 0.093 Uiso 0.471(13) 1 calc PR B 2
C82' C 0.7019(14) 0.8730(9) 0.2927(7) 0.147(7) Uani 0.471(13) 1 d PDU B 2
H82C H 0.7424 0.8790 0.3119 0.176 Uiso 0.471(13) 1 calc PR B 2
H82D H 0.6673 0.8723 0.3196 0.176 Uiso 0.471(13) 1 calc PR B 2
C83' C 0.6910(16) 0.9188(8) 0.2519(9) 0.152(8) Uani 0.471(13) 1 d PDU B 2
H83C H 0.7161 0.9528 0.2604 0.182 Uiso 0.471(13) 1 calc PR B 2
H83D H 0.6458 0.9291 0.2496 0.182 Uiso 0.471(13) 1 calc PR B 2
C84' C 0.7129(13) 0.8918(9) 0.2015(8) 0.107(7) Uani 0.471(13) 1 d PDU B 2
H84C H 0.6943 0.9100 0.1691 0.129 Uiso 0.471(13) 1 calc PR B 2
H84D H 0.7595 0.8923 0.1986 0.129 Uiso 0.471(13) 1 calc PR B 2
C85 C 0.6131(3) 0.4868(2) 0.2280(3) 0.0593(18) Uani 1 1 d . B .
H85A H 0.5897 0.4722 0.2596 0.071 Uiso 1 1 calc R . .
H85B H 0.6378 0.4553 0.2125 0.071 Uiso 1 1 calc R . .
C86 C 0.5658(3) 0.5079(3) 0.1856(3) 0.0630(19) Uani 1 1 d . . .
H86A H 0.5313 0.4800 0.1823 0.076 Uiso 1 1 calc R B .
H86B H 0.5470 0.5436 0.1986 0.076 Uiso 1 1 calc R . .
C87 C 0.5935(3) 0.5176(3) 0.1311(3) 0.0642(19) Uani 1 1 d . A .
H87A H 0.6296 0.4917 0.1260 0.077 Uiso 1 1 calc R . .
H87B H 0.5615 0.5085 0.1033 0.077 Uiso 1 1 calc R . .
C88 C 0.4318(3) 0.9014(3) 0.1326(3) 0.0635(18) Uani 1 1 d . B .
H88A H 0.3979 0.9115 0.1584 0.076 Uiso 1 1 calc R . .
H88B H 0.4432 0.9359 0.1122 0.076 Uiso 1 1 calc R . .
C89 C 0.4900(3) 0.8807(2) 0.1644(3) 0.0560(17) Uani 1 1 d . . .
H89A H 0.4964 0.9057 0.1959 0.067 Uiso 1 1 calc R B .
H89B H 0.4814 0.8423 0.1782 0.067 Uiso 1 1 calc R . .
C90 C 0.5495(3) 0.8793(2) 0.1322(3) 0.0555(17) Uani 1 1 d . B .
H90B H 0.5478 0.9094 0.1045 0.067 Uiso 1 1 calc R . .
H90A H 0.5856 0.8875 0.1564 0.067 Uiso 1 1 calc R . .

loop_
_atom_site_aniso_label
_atom_site_aniso_U_11
_atom_site_aniso_U_22
_atom_site_aniso_U_33
_atom_site_aniso_U_23
_atom_site_aniso_U_13
_atom_site_aniso_U_12
Li1A 0.066(7) 0.067(7) 0.078(8) 0.011(6) -0.002(6) 0.015(6)
Li1 0.062(6) 0.046(6) 0.071(7) -0.018(6) 0.002(6) 0.013(5)
Li2A 0.059(6) 0.041(6) 0.058(7) -0.002(5) -0.003(5) 0.001(5)
Li2 0.055(6) 0.056(7) 0.046(6) 0.004(5) 0.002(5) 0.008(5)
Li3 0.103(9) 0.054(7) 0.076(8) 0.001(6) -0.019(7) 0.001(6)
Li3A 0.070(7) 0.044(6) 0.066(7) 0.000(6) -0.001(6) -0.003(5)
Li4 0.053(6) 0.039(6) 0.053(6) 0.005(5) 0.007(5) 0.000(5)
Li4A 0.045(5) 0.048(6) 0.057(6) 0.000(5) -0.003(5) -0.007(5)
O1 0.066(3) 0.037(3) 0.061(3) 0.003(2) -0.003(2) 0.000(2)
O2 0.061(2) 0.036(2) 0.056(3) 0.004(2) -0.006(2) 0.0001(19)
O3 0.050(2) 0.038(2) 0.056(3) 0.004(2) -0.008(2) 0.005(2)
O4 0.052(2) 0.034(2) 0.061(3) -0.004(2) -0.003(2) 0.0020(19)
O6 0.081(3) 0.051(3) 0.056(3) -0.005(3) -0.003(2) 0.007(2)
O7 0.070(3) 0.046(3) 0.068(3) 0.002(2) -0.010(2) -0.013(2)
N1A 0.078(4) 0.064(4) 0.063(4) 0.008(3) -0.012(3) -0.012(3)
N1 0.067(3) 0.049(3) 0.049(3) -0.017(3) -0.005(3) 0.005(3)
N2A 0.055(3) 0.042(3) 0.059(3) 0.006(3) -0.007(3) -0.003(3)
N2 0.069(3) 0.039(3) 0.060(3) -0.007(3) -0.014(3) 0.004(3)
N3A 0.060(3) 0.031(3) 0.063(3) 0.007(3) -0.005(3) -0.006(2)
N3 0.059(3) 0.031(3) 0.050(3) -0.003(2) 0.001(3) 0.005(2)
N4A 0.056(3) 0.057(4) 0.049(3) 0.002(3) 0.000(3) -0.001(3)
N4 0.049(3) 0.036(3) 0.053(3) -0.002(3) -0.008(2) 0.002(2)
C1 0.068(4) 0.050(4) 0.053(4) 0.010(4) -0.001(4) -0.009(4)
C2 0.064(4) 0.066(5) 0.074(5) 0.015(4) -0.015(4) 0.005(4)
C3 0.083(5) 0.082(5) 0.075(5) 0.009(5) 0.013(5) 0.008(4)
C4 0.125(7) 0.140(9) 0.096(7) 0.030(7) -0.018(7) 0.010(7)
C5 0.115(7) 0.157(10) 0.092(7) -0.021(8) -0.009(6) 0.034(7)
C6 0.124(8) 0.107(7) 0.112(8) -0.007(7) -0.039(7) 0.007(6)
C7 0.107(6) 0.082(6) 0.073(5) 0.001(5) -0.008(5) 0.012(5)
C8 0.065(5) 0.047(4) 0.076(5) 0.013(4) -0.005(4) 0.001(4)
C9 0.074(5) 0.053(5) 0.080(6) 0.016(4) 0.005(5) 0.011(4)
C10 0.125(7) 0.063(5) 0.099(7) 0.013(5) 0.011(6) 0.009(5)
C11 0.116(7) 0.077(6) 0.119(8) 0.019(6) 0.003(7) 0.019(5)
C12 0.104(7) 0.065(6) 0.122(9) 0.024(6) -0.021(7) -0.006(5)
C13 0.059(4) 0.061(5) 0.095(6) 0.021(5) 0.005(4) 0.004(4)
C14 0.068(5) 0.051(4) 0.070(5) -0.020(4) -0.012(4) 0.005(4)
C15 0.075(4) 0.041(4) 0.055(4) -0.004(4) -0.003(4) 0.009(3)
C16 0.069(4) 0.055(4) 0.058(4) -0.002(4) -0.005(4) 0.009(4)
C17 0.059(4) 0.076(5) 0.067(5) -0.006(4) 0.005(4) 0.006(4)
C18 0.067(4) 0.062(5) 0.085(5) 0.001(4) -0.010(4) 0.006(4)
C19 0.053(4) 0.050(4) 0.072(5) 0.004(4) -0.001(4) 0.005(3)
C20 0.057(4) 0.049(4) 0.060(4) -0.007(4) 0.000(3) 0.009(3)
C21 0.071(5) 0.040(4) 0.053(4) -0.001(3) -0.002(4) 0.002(4)
C22 0.085(6) 0.052(5) 0.066(5) -0.004(4) -0.007(4) -0.001(4)
C23 0.109(6) 0.049(5) 0.086(6) -0.001(5) 0.002(5) 0.004(5)
C24 0.133(8) 0.054(5) 0.082(6) 0.013(4) -0.013(6) -0.002(5)
C25 0.101(7) 0.047(5) 0.086(6) 0.003(4) -0.020(5) 0.010(4)
C26 0.084(5) 0.046(4) 0.057(5) -0.004(4) -0.015(4) 0.010(4)
C27 0.061(4) 0.038(4) 0.061(4) 0.002(3) -0.001(4) -0.001(3)
C28 0.065(4) 0.043(4) 0.062(4) -0.006(3) 0.005(4) -0.002(3)
C29 0.050(4) 0.040(4) 0.068(5) -0.007(3) 0.003(3) 0.002(3)
C30 0.066(4) 0.063(5) 0.065(5) 0.001(4) -0.005(4) 0.005(4)
C31 0.072(5) 0.082(5) 0.066(5) 0.015(4) -0.015(4) -0.008(4)
C32 0.075(5) 0.045(4) 0.074(5) -0.001(4) -0.006(4) -0.015(4)
C33 0.064(4) 0.052(4) 0.056(4) 0.004(3) 0.003(4) -0.005(3)
C34 0.055(4) 0.046(4) 0.054(4) -0.015(4) 0.003(3) -0.003(3)
C35 0.056(4) 0.045(4) 0.063(5) -0.002(4) 0.002(3) 0.000(3)
C36 0.067(4) 0.064(5) 0.066(5) -0.005(4) 0.003(4) 0.003(4)
C37 0.066(4) 0.071(5) 0.059(4) -0.015(5) 0.004(4) -0.001(4)
C38 0.080(5) 0.064(5) 0.078(6) -0.017(5) -0.016(4) 0.009(4)
C39 0.065(4) 0.057(5) 0.076(5) -0.003(4) -0.006(4) -0.001(4)
C40 0.060(4) 0.037(4) 0.047(4) 0.004(4) 0.000(4) -0.008(3)
C41 0.062(10) 0.028(7) 0.045(8) 0.004(6) 0.000(8) -0.005(7)
C42 0.064(9) 0.044(8) 0.027(6) 0.001(6) 0.005(6) -0.014(7)
C43 0.057(9) 0.048(11) 0.029(8) 0.007(8) 0.010(6) -0.012(7)
C44 0.068(12) 0.041(12) 0.076(16) -0.002(11) 0.024(10) 0.002(9)
C45 0.082(10) 0.057(9) 0.056(9) -0.012(7) -0.003(9) 0.004(7)
C46 0.126(12) 0.082(10) 0.063(8) 0.015(8) 0.003(8) 0.008(9)
C47 0.089(9) 0.046(7) 0.067(9) 0.009(6) 0.012(7) 0.019(6)
C41' 0.056(15) 0.043(10) 0.075(14) 0.013(9) -0.012(13) -0.021(9)
C42' 0.092(15) 0.025(10) 0.075(12) 0.017(8) -0.014(10) -0.005(9)
C43' 0.12(2) 0.038(17) 0.09(2) -0.012(14) -0.047(15) 0.006(12)
C44' 0.12(3) 0.06(2) 0.08(2) -0.005(18) -0.021(18) 0.028(17)
C45' 0.15(2) 0.066(14) 0.076(16) -0.016(11) -0.016(15) 0.013(12)
C46' 0.157(18) 0.093(14) 0.061(12) -0.009(10) -0.026(12) 0.014(12)
C47' 0.103(14) 0.054(11) 0.102(13) 0.001(8) -0.038(11) -0.002(9)
C48 0.070(5) 0.037(4) 0.050(4) -0.004(3) 0.001(4) -0.004(4)
C49 0.056(4) 0.037(4) 0.062(4) 0.001(3) -0.004(3) 0.005(3)
C50 0.050(4) 0.043(4) 0.074(5) -0.013(4) -0.001(4) -0.016(3)
C51 0.067(5) 0.051(5) 0.114(6) 0.000(5) 0.011(5) -0.014(4)
C52 0.077(5) 0.075(6) 0.115(7) -0.001(5) 0.002(5) -0.013(5)
C53 0.102(7) 0.073(6) 0.141(8) 0.027(6) -0.007(7) -0.017(6)
C54 0.079(5) 0.071(6) 0.129(7) 0.001(5) -0.012(5) -0.013(5)
C55 0.068(4) 0.048(5) 0.097(6) 0.016(4) -0.010(4) -0.015(4)
O5 0.064(3) 0.056(3) 0.096(4) 0.018(3) 0.001(3) 0.001(2)
C56 0.080(6) 0.067(5) 0.154(8) 0.036(6) 0.024(6) -0.002(4)
C57 0.082(6) 0.095(7) 0.185(10) 0.016(7) -0.021(7) -0.015(5)
C58 0.082(6) 0.106(7) 0.164(9) 0.039(7) -0.004(6) -0.004(6)
C59 0.070(5) 0.069(5) 0.112(6) 0.001(5) 0.002(5) 0.019(5)
C60 0.053(4) 0.052(4) 0.046(4) -0.003(3) 0.009(3) -0.002(3)
C61 0.054(4) 0.040(4) 0.052(4) 0.009(3) -0.007(3) 0.007(3)
C62 0.052(4) 0.041(4) 0.053(4) 0.001(3) -0.002(3) 0.004(3)
C63 0.065(4) 0.037(4) 0.067(5) -0.008(4) -0.002(4) -0.007(3)
C64 0.079(5) 0.062(5) 0.070(5) 0.011(4) -0.004(4) -0.003(4)
C65 0.068(4) 0.039(4) 0.062(4) 0.003(3) -0.003(4) -0.010(3)
C66 0.056(4) 0.047(4) 0.055(4) -0.009(4) -0.005(3) -0.004(3)
C67 0.057(4) 0.033(4) 0.058(4) 0.000(3) 0.001(3) -0.010(3)
C68 0.077(5) 0.063(5) 0.097(6) 0.017(4) -0.004(4) -0.004(4)
C69 0.086(6) 0.058(5) 0.128(7) 0.001(5) -0.006(5) -0.027(5)
C70 0.060(4) 0.059(5) 0.107(6) 0.002(5) 0.002(4) 0.000(4)
C71 0.056(4) 0.050(5) 0.097(6) 0.003(4) 0.007(4) -0.002(3)
C72 0.056(4) 0.042(4) 0.068(5) 0.001(3) -0.003(4) -0.002(3)
C73 0.103(6) 0.059(5) 0.070(5) 0.003(4) -0.002(5) 0.013(4)
C74 0.141(8) 0.095(7) 0.095(7) 0.013(5) 0.015(6) 0.031(6)
C75 0.157(8) 0.132(8) 0.066(6) -0.007(6) 0.009(6) 0.030(7)
C76 0.093(5) 0.066(5) 0.067(5) -0.017(5) -0.001(4) 0.018(4)
C77 0.068(4) 0.053(4) 0.062(4) -0.001(4) -0.014(4) 0.007(3)
C78 0.127(7) 0.081(5) 0.120(7) -0.026(5) -0.042(6) 0.015(5)
C79 0.203(10) 0.072(5) 0.142(8) 0.003(6) -0.079(7) -0.020(6)
C80 0.101(5) 0.040(4) 0.084(5) 0.000(4) -0.010(4) -0.014(4)
O8 0.091(12) 0.048(8) 0.073(8) -0.010(7) -0.001(6) -0.013(8)
C81 0.110(15) 0.083(9) 0.152(16) -0.023(11) -0.040(12) 0.020(9)
C82 0.132(14) 0.136(12) 0.184(16) -0.038(11) -0.070(11) 0.015(11)
C83 0.173(15) 0.122(11) 0.209(17) -0.021(12) -0.069(14) -0.059(12)
C84 0.156(15) 0.060(9) 0.133(14) -0.037(11) -0.035(12) 0.008(10)
O8' 0.058(9) 0.043(8) 0.092(8) 0.004(7) -0.018(8) 0.009(7)
C81' 0.045(9) 0.101(9) 0.087(10) -0.007(8) -0.003(9) 0.005(9)
C82' 0.163(16) 0.153(13) 0.125(10) -0.052(9) -0.026(13) 0.062(14)
C83' 0.195(18) 0.093(9) 0.168(15) -0.054(9) -0.022(16) 0.028(14)
C84' 0.131(16) 0.048(11) 0.142(11) -0.019(9) -0.015(12) -0.007(11)
C85 0.063(4) 0.040(4) 0.075(5) 0.011(4) -0.009(4) -0.010(3)
C86 0.082(5) 0.034(4) 0.073(5) 0.012(4) -0.012(4) -0.014(3)
C87 0.074(4) 0.045(4) 0.074(5) 0.007(4) -0.025(4) -0.003(3)
C88 0.076(4) 0.057(4) 0.058(4) -0.005(4) -0.014(4) 0.010(4)
C89 0.072(4) 0.035(4) 0.061(4) -0.007(3) -0.013(4) 0.001(3)
C90 0.066(4) 0.044(4) 0.057(4) -0.009(3) -0.006(4) 0.001(3)

loop_
_atom_type_symbol
_atom_type_description
_atom_type_scat_dispersion_real
_atom_type_scat_dispersion_imag
_atom_type_scat_source
C C 0.0033 0.0000 'International Tables Vol C Tables 4.2.6.8 and 6.1.1.4'
H H 0.0000 0.0000 'International Tables Vol C Tables 4.2.6.8 and 6.1.1.4'
N N 0.0061 0.0000 'International Tables Vol C Tables 4.2.6.8 and 6.1.1.4'
O O 0.0106 0.0000 'International Tables Vol C Tables 4.2.6.8 and 6.1.1.4'
Li Li -0.0003 0.0000 'International Tables Vol C Tables 4.2.6.8 and 6.1.1.4'

loop_
_geom_angle_atom_site_label_1
_geom_angle_atom_site_label_2
_geom_angle_atom_site_label_3
_geom_angle
O1 Li1A O5 107.3(5)
O1 Li1A N2A 101.4(6)
O5 Li1A N2A 117.6(6)
O1 Li1A N1A 124.6(6)
O5 Li1A N1A 116.0(6)
N2A Li1A N1A 88.0(4)
O1 Li1A Li2A 51.0(4)
O5 Li1A Li2A 132.3(6)
N2A Li1A Li2A 50.8(4)
N1A Li1A Li2A 110.0(5)
O1 Li1A Li4A 27.1(3)
O5 Li1A Li4A 93.6(4)
N2A Li1A Li4A 87.9(5)
N1A Li1A Li4A 148.4(5)
Li2A Li1A Li4A 46.4(3)
O4 Li1 O6 108.7(5)
O4 Li1 N2 100.1(5)
O6 Li1 N2 115.0(5)
O4 Li1 N1 127.8(5)
O6 Li1 N1 113.9(5)
N2 Li1 N1 88.2(5)
O4 Li1 Li4 28.3(3)
O6 Li1 Li4 90.9(4)
N2 Li1 Li4 88.4(4)
N1 Li1 Li4 153.8(5)
O1 Li2A N2A 103.9(5)
O1 Li2A N3A 101.2(5)
N2A Li2A N3A 112.4(5)
O1 Li2A N4A 106.2(5)
N2A Li2A N4A 139.2(5)
N3A Li2A N4A 88.1(4)
O1 Li2A Li1A 51.3(4)
N2A Li2A Li1A 53.0(4)
N3A Li2A Li1A 123.2(5)
N4A Li2A Li1A 142.0(5)
O4 Li2 N2 100.6(5)
O4 Li2 N3 101.1(5)
N2 Li2 N3 110.4(5)
O4 Li2 N4 107.8(5)
N2 Li2 N4 140.3(5)
N3 Li2 N4 90.9(4)
O2 Li3 O8 123.1(9)
O2 Li3 O8' 117.1(9)
O8 Li3 O8' 10.8(12)
O2 Li3 N3 102.4(6)
O8 Li3 N3 132.3(8)
O8' Li3 N3 140.2(9)
O3 Li3A O7 131.7(6)
O3 Li3A N3A 98.8(5)
O7 Li3A N3A 129.5(6)
O4 Li4 O2 150.9(6)
O4 Li4 N3 103.2(5)
O2 Li4 N3 102.6(5)
O4 Li4 O3 64.8(3)
O2 Li4 O3 99.6(4)
N3 Li4 O3 145.7(5)
O4 Li4 Li1 29.0(3)
O2 Li4 Li1 137.2(5)
N3 Li4 Li1 92.0(4)
O3 Li4 Li1 89.1(3)
O3 Li4A O1 147.3(6)
O3 Li4A N3A 104.5(5)
O1 Li4A N3A 104.0(5)
O3 Li4A O2 98.1(4)
O1 Li4A O2 63.1(3)
N3A Li4A O2 149.2(5)
O3 Li4A Li1A 137.7(5)
O1 Li4A Li1A 27.5(3)
N3A Li4A Li1A 90.0(4)
O2 Li4A Li1A 87.1(4)
C40 O1 Li4A 96.1(5)
C40 O1 Li2A 159.2(5)
Li4A O1 Li2A 80.4(4)
C40 O1 Li1A 119.7(5)
Li4A O1 Li1A 125.4(5)
Li2A O1 Li1A 77.7(5)
C40 O2 Li4 144.3(4)
C40 O2 Li3 132.7(5)
Li4 O2 Li3 82.0(5)
C40 O2 Li4A 79.0(4)
Li4 O2 Li4A 78.4(4)
Li3 O2 Li4A 136.2(5)
C48 O3 Li4A 153.4(5)
C48 O3 Li3A 123.3(5)
Li4A O3 Li3A 82.7(5)
C48 O3 Li4 80.3(4)
Li4A O3 Li4 80.3(4)
Li3A O3 Li4 144.2(4)
C48 O4 Li4 95.3(5)
C48 O4 Li1 123.9(5)
Li4 O4 Li1 122.7(5)
C48 O4 Li2 149.7(5)
Li4 O4 Li2 81.8(4)
Li1 O4 Li2 81.2(5)
C76 O6 C73 110.8(5)
C76 O6 Li1 127.4(5)
C73 O6 Li1 119.3(5)
C80 O7 C77 110.2(5)
C80 O7 Li3A 127.4(5)
C77 O7 Li3A 121.7(5)
C3 N1A C2 107.7(6)
C3 N1A C7 108.7(6)
C2 N1A C7 107.9(6)
C3 N1A Li1A 105.8(5)
C2 N1A Li1A 96.7(5)
C7 N1A Li1A 128.3(5)
C20 N1 C16 110.4(5)
C20 N1 C15 106.4(5)
C16 N1 C15 109.3(5)
C20 N1 Li1 127.3(5)
C16 N1 Li1 104.5(4)
C15 N1 Li1 97.4(5)
C85 N2A C1 108.7(4)
C85 N2A Li2A 113.8(5)
C1 N2A Li2A 130.0(5)
C85 N2A Li1A 115.8(5)
C1 N2A Li1A 107.8(5)
Li2A N2A Li1A 76.2(5)
C14 N2 C88 106.6(5)
C14 N2 Li2 130.5(5)
C88 N2 Li2 113.6(5)
C14 N2 Li1 107.9(5)
C88 N2 Li1 118.5(5)
Li2 N2 Li1 77.3(4)
C27 N3A C87 109.3(5)
C27 N3A Li4A 125.6(4)
C87 N3A Li4A 125.0(5)
C27 N3A Li2A 99.2(4)
C87 N3A Li2A 101.2(4)
Li4A N3A Li2A 73.9(4)
C27 N3A Li3A 109.8(4)
C87 N3A Li3A 87.0(4)
Li4A N3A Li3A 73.9(4)
Li2A N3A Li3A 145.3(5)
C61 N3 C90 109.7(4)
C61 N3 Li3 111.7(5)
C90 N3 Li3 87.5(5)
C61 N3 Li2 95.5(4)
C90 N3 Li2 103.6(4)
Li3 N3 Li2 145.4(5)
C61 N3 Li4 126.9(4)
C90 N3 Li4 123.5(5)
Li3 N3 Li4 73.0(5)
Li2 N3 Li4 73.6(4)
C29 N4A C33 109.3(5)
C29 N4A C28 109.6(5)
C33 N4A C28 108.2(5)
C29 N4A Li2A 121.1(4)
C33 N4A Li2A 110.3(4)
C28 N4A Li2A 97.3(4)
C66 N4 C60 109.7(4)
C66 N4 C62 109.7(4)
C60 N4 C62 110.7(4)
C66 N4 Li2 120.3(4)
C60 N4 Li2 95.7(4)
C62 N4 Li2 109.9(5)
N2A C1 C2 109.1(5)
N2A C1 C8 116.3(5)
C2 C1 C8 108.8(5)
N1A C2 C1 115.3(5)
N1A C3 C4 111.4(7)
C3 C4 C5 111.6(8)
C6 C5 C4 108.1(8)
C5 C6 C7 113.1(8)
N1A C7 C6 113.0(7)
C9 C8 C13 120.7(7)
C9 C8 C1 122.2(7)
C13 C8 C1 117.1(7)
C8 C9 C10 123.1(8)
C9 C10 C11 117.2(8)
C12 C11 C10 118.5(9)
C13 C12 C11 121.7(9)
C12 C13 C8 118.8(8)
N2 C14 C21 116.1(5)
N2 C14 C15 109.2(5)
C21 C14 C15 108.6(5)
N1 C15 C14 113.3(5)
N1 C16 C17 110.1(5)
C16 C17 C18 112.1(6)
C19 C18 C17 109.2(5)
C18 C19 C20 109.1(5)
N1 C20 C19 112.8(5)
C22 C21 C26 119.6(6)
C22 C21 C14 121.9(6)
C26 C21 C14 118.5(6)
C21 C22 C23 121.5(7)
C24 C23 C22 119.6(8)
C23 C24 C25 119.2(8)
C26 C25 C24 120.7(7)
C25 C26 C21 119.4(7)
N3A C27 C34 114.3(5)
N3A C27 C28 106.3(5)
C34 C27 C28 111.6(5)
N4A C28 C27 109.5(5)
C30 C29 N4A 112.1(5)
C29 C30 C31 110.2(5)
C32 C31 C30 109.4(5)
C31 C32 C33 111.1(6)
N4A C33 C32 109.9(5)
C35 C34 C39 118.3(6)
C35 C34 C27 124.4(6)
C39 C34 C27 117.4(6)
C36 C35 C34 122.3(6)
C35 C36 C37 119.7(7)
C38 C37 C36 119.1(7)
C37 C38 C39 121.5(7)
C38 C39 C34 119.0(7)
O1 C40 O2 115.2(5)
O1 C40 C41 118.7(8)
O2 C40 C41 125.2(8)
O1 C40 C41' 121.1(11)
O2 C40 C41' 119.5(11)
C41 C40 C41' 28.8(7)
C40 C41 C42 131.0(12)
C43 C42 C47 116.0(10)
C43 C42 C41 127.8(10)
C47 C42 C41 116.1(11)
C42 C43 C44 122.9(12)
C43 C44 C45 121.0(14)
C46 C45 C44 117.5(12)
C45 C46 C47 120.6(11)
C42 C47 C46 121.8(10)
C40 C41' C42' 127.4(19)
C47' C42' C41' 117.9(16)
C47' C42' C43' 116.2(16)
C41' C42' C43' 125.9(17)
C44' C43' C42' 120.7(19)
C43' C44' C45' 122.3(19)
C46' C45' C44' 117.7(18)
C47' C46' C45' 118.3(16)
C42' C47' C46' 124.2(16)
O3 C48 O4 117.7(5)
O3 C48 C49 124.8(5)
O4 C48 C49 117.3(6)
C48 C49 C50 127.0(6)
C55 C50 C51 116.6(6)
C55 C50 C49 126.5(6)
C51 C50 C49 116.8(6)
C50 C51 C52 122.0(7)
C53 C52 C51 117.6(8)
C52 C53 C54 122.2(8)
C53 C54 C55 118.3(8)
C50 C55 C54 123.2(7)
C59 O5 C56 108.2(5)
C59 O5 Li1A 123.7(5)
C56 O5 Li1A 125.7(5)
O5 C56 C57 105.9(7)
C56 C57 C58 102.0(7)
C59 C58 C57 105.1(6)
O5 C59 C58 105.9(6)
N4 C60 C61 111.7(5)
N3 C61 C60 108.9(5)
N3 C61 C67 114.8(5)
C60 C61 C67 112.5(5)
N4 C62 C63 111.0(4)
C64 C63 C62 111.2(5)
C63 C64 C65 109.6(5)
C66 C65 C64 112.0(5)
N4 C66 C65 111.1(5)
C72 C67 C68 118.2(6)
C72 C67 C61 123.1(5)
C68 C67 C61 118.7(6)
C69 C68 C67 118.8(7)
C70 C69 C68 121.8(7)
C69 C70 C71 118.1(7)
C72 C71 C70 119.9(7)
C67 C72 C71 123.1(6)
O6 C73 C74 105.3(6)
C73 C74 C75 104.7(7)
C76 C75 C74 105.6(7)
O6 C76 C75 103.5(6)
O7 C77 C78 105.7(5)
C79 C78 C77 109.0(7)
C78 C79 C80 108.4(7)
O7 C80 C79 105.3(6)
C81 O8 C84 108.7(12)
C81 O8 Li3 115.5(14)
C84 O8 Li3 135.7(14)
O8 C81 C82 110.2(13)
C81 C82 C83 103.9(13)
C82 C83 C84 104.7(13)
O8 C84 C83 106.4(14)
C81' O8' C84' 105.4(13)
C81' O8' Li3 124(2)
C84' O8' Li3 124.5(15)
O8' C81' C82' 107.0(13)
C81' C82' C83' 105.5(13)
C82' C83' C84' 102.0(14)
O8' C84' C83' 100.6(16)
N2A C85 C86 112.6(5)
C87 C86 C85 114.4(6)
N3A C87 C86 113.2(5)
N2 C88 C89 112.5(5)
C90 C89 C88 114.2(5)
N3 C90 C89 113.1(5)

loop_
_geom_bond_atom_site_label_1
_geom_bond_atom_site_label_2
_geom_bond_distance
Li1A O1 1.931(12)
Li1A O5 1.991(12)
Li1A N2A 1.989(12)
Li1A N1A 2.183(13)
Li1A Li2A 2.418(16)
Li1A Li4A 3.412(15)
Li1 O4 1.912(10)
Li1 O6 1.962(12)
Li1 N2 2.019(12)
Li1 N1 2.172(11)
Li1 Li4 3.322(13)
Li2A O1 1.922(11)
Li2A N2A 1.930(11)
Li2A N3A 2.089(11)
Li2A N4A 2.187(11)
Li2 O4 1.932(11)
Li2 N2 1.984(11)
Li2 N3 2.081(11)
Li2 N4 2.123(11)
Li3 O2 1.888(12)
Li3 O8 1.90(2)
Li3 O8' 1.93(2)
Li3 N3 2.068(13)
Li3A O3 1.920(11)
Li3A O7 1.931(11)
Li3A N3A 2.123(12)
Li4 O4 1.873(10)
Li4 O2 1.873(11)
Li4 N3 2.079(10)
Li4 O3 2.245(10)
Li4A O3 1.857(10)
Li4A O1 1.909(11)
Li4A N3A 2.025(11)
Li4A O2 2.303(10)
O1 C40 1.312(7)
O2 C40 1.326(7)
O3 C48 1.283(7)
O4 C48 1.322(6)
O6 C76 1.421(7)
O6 C73 1.425(7)
O7 C80 1.453(7)
O7 C77 1.455(7)
N1A C3 1.449(8)
N1A C2 1.471(8)
N1A C7 1.479(9)
N1 C20 1.470(7)
N1 C16 1.480(7)
N1 C15 1.489(8)
N2A C85 1.434(7)
N2A C1 1.446(7)
N2 C14 1.444(7)
N2 C88 1.450(7)
N3A C27 1.464(7)
N3A C87 1.488(7)
N3 C61 1.459(7)
N3 C90 1.484(7)
N4A C29 1.470(7)
N4A C33 1.477(7)
N4A C28 1.495(7)
N4 C66 1.453(7)
N4 C60 1.466(7)
N4 C62 1.473(6)
C1 C2 1.497(8)
C1 C8 1.528(9)
C3 C4 1.489(11)
C4 C5 1.563(12)
C5 C6 1.490(12)
C6 C7 1.483(11)
C8 C9 1.295(9)
C8 C13 1.370(9)
C9 C10 1.376(10)
C10 C11 1.400(11)
C11 C12 1.368(12)
C12 C13 1.349(10)
C14 C21 1.530(9)
C14 C15 1.544(8)
C16 C17 1.500(8)
C17 C18 1.521(9)
C18 C19 1.514(9)
C19 C20 1.538(8)
C21 C22 1.342(9)
C21 C26 1.392(8)
C22 C23 1.395(9)
C23 C24 1.360(10)
C24 C25 1.392(10)
C25 C26 1.373(9)
C27 C34 1.483(8)
C27 C28 1.544(8)
C29 C30 1.466(8)
C30 C31 1.561(9)
C31 C32 1.522(9)
C32 C33 1.523(9)
C34 C35 1.388(8)
C34 C39 1.409(8)
C35 C36 1.366(9)
C36 C37 1.393(9)
C37 C38 1.379(9)
C38 C39 1.394(9)
C40 C41 1.356(15)
C40 C41' 1.38(2)
C41 C42 1.429(12)
C42 C43 1.380(14)
C42 C47 1.361(13)
C43 C44 1.372(11)
C44 C45 1.391(17)
C45 C46 1.356(14)
C46 C47 1.432(14)
C41' C42' 1.437(16)
C42' C47' 1.350(16)
C42' C43' 1.396(18)
C43' C44' 1.374(15)
C44' C45' 1.39(2)
C45' C46' 1.369(18)
C46' C47' 1.416(18)
C48 C49 1.408(8)
C49 C50 1.448(8)
C50 C55 1.359(8)
C50 C51 1.398(9)
C51 C52 1.414(9)
C52 C53 1.358(10)
C53 C54 1.376(11)
C54 C55 1.385(9)
O5 C59 1.419(7)
O5 C56 1.426(7)
C56 C57 1.442(10)
C57 C58 1.498(10)
C58 C59 1.486(9)
C60 C61 1.495(8)
C61 C67 1.512(8)
C62 C63 1.507(8)
C63 C64 1.500(8)
C64 C65 1.530(8)
C65 C66 1.481(8)
C67 C72 1.328(8)
C67 C68 1.404(8)
C68 C69 1.403(10)
C69 C70 1.349(9)
C70 C71 1.388(9)
C71 C72 1.373(8)
C73 C74 1.504(10)
C74 C75 1.517(11)
C75 C76 1.466(10)
C77 C78 1.474(9)
C78 C79 1.416(10)
C79 C80 1.488(10)
O8 C81 1.394(16)
O8 C84 1.397(14)
C81 C82 1.416(16)
C82 C83 1.474(16)
C83 C84 1.476(17)
O8' C81' 1.417(16)
O8' C84' 1.409(14)
C81' C82' 1.400(16)
C82' C83' 1.501(17)
C83' C84' 1.476(17)
C85 C86 1.534(8)
C86 C87 1.488(9)
C88 C89 1.543(8)
C89 C90 1.489(8)

loop_
_platon_squeeze_void_nr
_platon_squeeze_void_average_x
_platon_squeeze_void_average_y
_platon_squeeze_void_average_z
_platon_squeeze_void_volume
_platon_squeeze_void_count_electrons
_platon_squeeze_void_content
1 -0.044 0.013 0.187 4861 756 ' '
